data_7243944
loop_
_publ_author_name
'Ito, Sho'
'White, Fraser J.'
'Okunishi, Eiji'
'Aoyama, Yoshitaka'
'Yamano, Akihito'
'Sato, Hiroyasu'
'Ferrara, Joseph D.'
'Jasnowski, Micha\/l'
'Meyer, Mathias'

_publ_section_title
;
 Structure determination of small molecule compounds by an electron
 diffractometer for 3D ED/MicroED
;
_journal_issue 48
_journal_name_full CrystEngComm
_journal_page_first 8622
_journal_page_last 8630
_journal_paper_doi 10.1039/D1CE01172C
_journal_volume 23
_journal_year 2021
_chemical_formula_moiety 'C23 H36 N2 O2'
_chemical_formula_sum 'C23 H36 N2 O2'
_chemical_formula_weight 372.54
_chemical_name_systematic
(1S,3aS,3bS,5aR,9aR,9bS,11aS)-N-tert-butyl-9a,11a-dimethyl-7-oxo-1,2,3,3a,3b,4,5,5a,6,9b,10,11-dodecahydroindeno[5,4-f]quinoline-1-carboxamide
_space_group_crystal_system orthorhombic
_space_group_IT_number 19
_space_group_name_Hall 'P 2ac 2ab'
_space_group_name_H-M_alt 'P 21 21 21'
_atom_sites_solution_hydrogens geom
_atom_sites_solution_primary dual
_audit_creation_date 2021-07-13
_audit_creation_method
;
Olex2 1.3
(compiled 2020.11.12 svn.r5f609507 for OlexSys, GUI svn.r6272)
;
_audit_update_record
;
2021-08-31 deposited with the CCDC.	2021-10-26 downloaded from the CCDC.
;
_cell_angle_alpha 90
_cell_angle_beta 90
_cell_angle_gamma 90
_cell_formula_units_Z 4
_cell_length_a 6.66(19)
_cell_length_b 13.2(3)
_cell_length_c 26.77(12)
_cell_measurement_reflns_used 933
_cell_measurement_temperature 293
_cell_measurement_theta_max 0.8850
_cell_measurement_theta_min 0.1090
_cell_volume 2353(9)
_computing_cell_refinement 'CrysAlisPro 1.171.42.18a (Rigaku OD, 2021)'
_computing_data_collection 'CrysAlisPro 1.171.42.18a (Rigaku OD, 2021)'
_computing_data_reduction 'CrysAlisPro 1.171.42.18a (Rigaku OD, 2021)'
_computing_molecular_graphics 'Olex2 1.3 (Dolomanov et al., 2009)'
_computing_publication_material 'Olex2 1.3 (Dolomanov et al., 2009)'
_computing_structure_refinement 'SHELXL 2018/3 (Sheldrick, 2015)'
_computing_structure_solution 'SHELXT 2018/2 (Sheldrick, 2018)'
_diffrn_ambient_temperature 293
_diffrn_detector 'Rigaku HyPix-ED area detector'
_diffrn_detector_area_resol_mean 10.0
_diffrn_detector_type 'HPC area detector'
_diffrn_measured_fraction_theta_full 0.826
_diffrn_measured_fraction_theta_max 0.826
_diffrn_measurement_details
;
List of Runs (angles in degrees, time in seconds):

  # Type    Start    End  Width  t~exp~   \w     \q     \k     \f   Frames
#--------------------------------------------------------------------------
  1  \w    -50.00  41.00   1.00    5.00    --    0.00   0.00   0.00   91
;
_diffrn_measurement_device 'Electron diffractometer'
_diffrn_measurement_device_type Rigaku_Synergy-ED
_diffrn_measurement_method 'continuous rotation'
_diffrn_orient_matrix_type 'CrysAlisPro convention (1999,Acta A55,543-557)'
_diffrn_orient_matrix_UB_11 0.0021216000
_diffrn_orient_matrix_UB_12 0.0015706000
_diffrn_orient_matrix_UB_13 0.0000419000
_diffrn_orient_matrix_UB_21 0.0012668000
_diffrn_orient_matrix_UB_22 -0.0005286000
_diffrn_orient_matrix_UB_23 0.0008437000
_diffrn_orient_matrix_UB_31 0.0028487000
_diffrn_orient_matrix_UB_32 -0.0009331000
_diffrn_orient_matrix_UB_33 -0.0004067000
_diffrn_radiation_probe electron
_diffrn_radiation_type '200 keV electrons'
_diffrn_radiation_wavelength 0.0251
_diffrn_reflns_av_R_equivalents 0.1330
_diffrn_reflns_av_unetI/netI 0.1227
_diffrn_reflns_Laue_measured_fraction_full 0.826
_diffrn_reflns_Laue_measured_fraction_max 0.826
_diffrn_reflns_limit_h_max 6
_diffrn_reflns_limit_h_min -6
_diffrn_reflns_limit_k_max 12
_diffrn_reflns_limit_k_min -12
_diffrn_reflns_limit_l_max 28
_diffrn_reflns_limit_l_min -28
_diffrn_reflns_number 5323
_diffrn_reflns_point_group_measured_fraction_full 0.850
_diffrn_reflns_point_group_measured_fraction_max 0.850
_diffrn_reflns_theta_full 0.757
_diffrn_reflns_theta_max 0.757
_diffrn_reflns_theta_min 0.120
_diffrn_source 'thermionic-emission electron gun'
_diffrn_source_type LaB6
_exptl_absorpt_coefficient_mu 0.000
_exptl_absorpt_correction_T_max 1.00000
_exptl_absorpt_correction_T_min 0.26048
_exptl_absorpt_correction_type multi-scan
_exptl_absorpt_process_details
;
CrysAlisPro 1.171.42.18a (Rigaku Oxford Diffraction, 2021)
Empirical absorption correction using spherical harmonics,
implemented in SCALE3 ABSPACK scaling algorithm.
;
_exptl_crystal_colour colourless
_exptl_crystal_colour_primary colourless
_exptl_crystal_density_diffrn 1.050
_exptl_crystal_description plate
_exptl_crystal_F_000 340
_exptl_crystal_size_max 0.0002
_exptl_crystal_size_mid 0.0002
_exptl_crystal_size_min 0.0001
_refine_diff_density_max 0.085
_refine_diff_density_min -0.101
_refine_diff_density_rms 0.025
_refine_ls_abs_structure_details
;
 All f" are zero, so absolute structure could not be determined
;
_refine_ls_extinction_coef 337(50)
_refine_ls_extinction_expression Fc^*^=kFc[1+0.001xFc^2^\l^3^/sin(2\q)]^-1/4^
_refine_ls_extinction_method 'SHELXL-2018/3 (Sheldrick 2018)'
_refine_ls_goodness_of_fit_ref 1.086
_refine_ls_hydrogen_treatment constr
_refine_ls_matrix_type full
_refine_ls_number_parameters 250
_refine_ls_number_reflns 2434
_refine_ls_number_restraints 225
_refine_ls_restrained_S_all 1.045
_refine_ls_R_factor_all 0.1799
_refine_ls_R_factor_gt 0.1351
_refine_ls_shift/su_max 0.000
_refine_ls_shift/su_mean 0.000
_refine_ls_structure_factor_coef Fsqd
_refine_ls_weighting_details 'w=1/[\s^2^(Fo^2^)+(0.0724P)^2^+2.0616P] where P=(Fo^2^+2Fc^2^)/3'
_refine_ls_weighting_scheme calc
_refine_ls_wR_factor_gt 0.2804
_refine_ls_wR_factor_ref 0.3083
_reflns_Friedel_coverage 0.746
_reflns_Friedel_fraction_full 0.884
_reflns_Friedel_fraction_max 0.884
_reflns_number_gt 1671
_reflns_number_total 2434
_reflns_threshold_expression 'I > 2\s(I)'
_cod_data_source_file d1ce01172c1.cif
_cod_data_source_block exp_450
_cod_depositor_comments 'Adding full bibliography for 7243939--7243951.cif.'
_cod_original_cell_volume 2352(83)
_cod_database_code 7243944
_shelx_shelxl_version_number 2018/3
_chemical_oxdiff_formula 'C23 H36 N2 O2'
_shelx_space_group_comment
;
The symmetry employed for this shelxl refinement is uniquely defined
by the following loop, which should always be used as a source of
symmetry information in preference to the above space-group names.
They are only intended as comments.
;
_reflns_odcompleteness_completeness 82.83
_reflns_odcompleteness_iscentric 1
_reflns_odcompleteness_theta 0.76
_olex2_refinement_description
;
1. Fixed Uiso
 At 1.2 times of:
  All C(H) groups, All C(H,H) groups, All N(H) groups
 At 1.5 times of:
  All C(H,H,H) groups
2. Uiso/Uaniso restraints and constraints
C9 \\sim C5 \\sim C4 \\sim C6 \\sim C7 \\sim C8: within 1.7A with sigma of 0.02
and sigma for terminal atoms of 0.04 within 1.7A
C6 \\sim C4 \\sim C5 \\sim C9 \\sim C8 \\sim C7: within 1.7A with sigma of 0.01
and sigma for terminal atoms of 0.02 within 1.7A
C1 \\sim C2 \\sim C3 \\sim C4 \\sim C5 \\sim N24: within 2A with sigma of 0.04
and sigma for terminal atoms of 0.08 within 2A
C12 \\sim C13 \\sim C16 \\sim C15 \\sim C14 \\sim C17 \\sim C23: within 1.7A
with sigma of 0.02 and sigma for terminal atoms of 0.04 within 1.7A
3. Rigid body (RIGU) restrains
 C6, C9, C5, C4, C7, C8
 with sigma for 1-2 distances of 0.002 and sigma for 1-3 distances of 0.002
 C5, N24, C1, C2, C3, C4
 with sigma for 1-2 distances of 0.004 and sigma for 1-3 distances of 0.004
 C12, C13, C16, C15, C14, C17, C23
 with sigma for 1-2 distances of 0.002 and sigma for 1-3 distances of 0.002
4.a Ternary CH refined with riding coordinates:
 C5(H5), C7(H7), C6(H6), C13(H13), C14(H14)
4.b Secondary CH2 refined with riding coordinates:
 C11(H11A,H11B), C15(H15A,H15B), C10(H10A,H10B), C8(H8A,H8B), C9(H9A,H9B),
 C16(H16A,H16B)
4.c Aromatic/amide H refined with riding coordinates:
 N24(H24), N25(H25), C2(H2), C3(H3)
4.d Idealised Me refined as rotating group:
 C22(H22A,H22B,H22C), C21(H21A,H21B,H21C), C23(H23A,H23B,H23C), C20(H20A,H20B,
 H20C), C19(H19A,H19B,H19C)
;
_olex2_submission_special_instructions 'No special instructions were received'
_oxdiff_exptl_absorpt_empirical_details
;
Empirical correction (ABSPACK) includes:
- Absorption correction using spherical harmonics
- Frame scaling
;
_oxdiff_exptl_absorpt_empirical_full_max 3.441
_oxdiff_exptl_absorpt_empirical_full_min 0.680

loop_
_space_group_symop_operation_xyz
'x, y, z'
'-x+1/2, -y, z+1/2'
'-x, y+1/2, -z+1/2'
'x+1/2, -y+1/2, -z'

loop_
_atom_site_label
_atom_site_type_symbol
_atom_site_fract_x
_atom_site_fract_y
_atom_site_fract_z
_atom_site_U_iso_or_equiv
_atom_site_adp_type
_atom_site_occupancy
_atom_site_site_symmetry_order
_atom_site_calc_flag
_atom_site_refinement_flags_posn
_atom_site_refinement_flags_adp
_atom_site_refinement_flags_occupancy
_atom_site_disorder_assembly
_atom_site_disorder_group
C17 C -0.877(3) -0.2987(14) -0.4092(5) 0.018(4) Uani 1 1 d . U . . .
N24 N -0.496(3) -0.2477(14) -0.0674(4) 0.033(4) Uani 1 1 d . U . . .
H24 H -0.576340 -0.226498 -0.044642 0.039 Uiso 1 1 calc R U . . .
C5 C -0.540(3) -0.2200(15) -0.1210(5) 0.028(3) Uani 1 1 d . U . . .
H5 H -0.438207 -0.170111 -0.130869 0.033 Uiso 1 1 calc R U . . .
C1 C -0.337(3) -0.3036(17) -0.0535(5) 0.037(5) Uani 1 1 d . U . . .
O27 O -1.053(3) -0.3166(17) -0.4156(5) 0.054(6) Uani 1 1 d . . . . .
N25 N -0.719(3) -0.3365(16) -0.4360(5) 0.041(6) Uani 1 1 d . . . . .
H25 H -0.602320 -0.311738 -0.429800 0.049 Uiso 1 1 calc R U . . .
C11 C -0.554(3) -0.3274(17) -0.3086(5) 0.044(7) Uani 1 1 d . . . . .
H11A H -0.455565 -0.277746 -0.319121 0.053 Uiso 1 1 calc R U . . .
H11B H -0.543723 -0.385418 -0.330668 0.053 Uiso 1 1 calc R U . . .
C7 C -0.754(2) -0.2244(14) -0.2195(4) 0.022(3) Uani 1 1 d . U . . .
H7 H -0.859064 -0.274483 -0.212452 0.027 Uiso 1 1 calc R U . . .
C12 C -0.766(3) -0.2811(14) -0.3134(5) 0.022(3) Uani 1 1 d . U . . .
C6 C -0.546(2) -0.2778(14) -0.2128(4) 0.018(3) Uani 1 1 d . U . . .
H6 H -0.445216 -0.225022 -0.218625 0.021 Uiso 1 1 calc R U . . .
C4 C -0.511(2) -0.3156(14) -0.1571(5) 0.023(3) Uani 1 1 d . U . . .
O26 O -0.278(3) -0.3227(17) -0.0106(5) 0.056(6) Uani 1 1 d . . . . .
C13 C -0.781(3) -0.1885(14) -0.2756(5) 0.024(4) Uani 1 1 d . U . . .
H13 H -0.669449 -0.142449 -0.283215 0.029 Uiso 1 1 calc R U . . .
C15 C -0.988(3) -0.1448(15) -0.3510(5) 0.034(4) Uani 1 1 d . U . . .
H15A H -0.963924 -0.079567 -0.366617 0.041 Uiso 1 1 calc R U . . .
H15B H -1.118762 -0.169648 -0.361112 0.041 Uiso 1 1 calc R U . . .
C18 C -0.731(3) -0.4160(16) -0.4746(6) 0.029(5) Uani 1 1 d . . . . .
C22 C -0.666(3) -0.4081(15) -0.1435(6) 0.026(5) Uani 1 1 d . . . . .
H22A H -0.669550 -0.418003 -0.107969 0.040 Uiso 1 1 calc R U . . .
H22B H -0.622332 -0.469374 -0.159445 0.040 Uiso 1 1 calc R U . . .
H22C H -0.798629 -0.391101 -0.155110 0.040 Uiso 1 1 calc R U . . .
C10 C -0.505(3) -0.3618(16) -0.2539(5) 0.043(6) Uani 1 1 d . . . . .
H10A H -0.364718 -0.381390 -0.252261 0.052 Uiso 1 1 calc R U . . .
H10B H -0.584834 -0.421251 -0.246095 0.052 Uiso 1 1 calc R U . . .
C8 C -0.779(3) -0.1347(15) -0.1809(5) 0.035(4) Uani 1 1 d . U . . .
H8A H -0.684126 -0.081422 -0.189314 0.042 Uiso 1 1 calc R U . . .
H8B H -0.912912 -0.106896 -0.183906 0.042 Uiso 1 1 calc R U . . .
C9 C -0.744(3) -0.1671(16) -0.1262(5) 0.035(4) Uani 1 1 d . U . . .
H9A H -0.747183 -0.107931 -0.104691 0.042 Uiso 1 1 calc R U . . .
H9B H -0.849590 -0.212846 -0.115718 0.042 Uiso 1 1 calc R U . . .
C2 C -0.213(3) -0.3569(19) -0.0977(5) 0.054(6) Uani 1 1 d . U . . .
H2 H -0.087511 -0.386158 -0.092089 0.065 Uiso 1 1 calc R U . . .
C21 C -0.870(4) -0.385(2) -0.5204(6) 0.070(9) Uani 1 1 d . . . . .
H21A H -1.008013 -0.385391 -0.510171 0.105 Uiso 1 1 calc R U . . .
H21B H -0.850955 -0.432027 -0.547250 0.105 Uiso 1 1 calc R U . . .
H21C H -0.834237 -0.317889 -0.531492 0.105 Uiso 1 1 calc R U . . .
C3 C -0.302(2) -0.3572(17) -0.1455(5) 0.039(5) Uani 1 1 d . U . . .
H3 H -0.229206 -0.384758 -0.171730 0.047 Uiso 1 1 calc R U . . .
C14 C -0.816(2) -0.2235(14) -0.3651(5) 0.022(3) Uani 1 1 d . U . . .
H14 H -0.696824 -0.185407 -0.375415 0.027 Uiso 1 1 calc R U . . .
C23 C -0.927(2) -0.3621(14) -0.3043(5) 0.025(4) Uani 1 1 d . U . . .
H23A H -0.913933 -0.414934 -0.328688 0.038 Uiso 1 1 calc R U . . .
H23B H -1.057905 -0.331874 -0.306971 0.038 Uiso 1 1 calc R U . . .
H23C H -0.910471 -0.390049 -0.271440 0.038 Uiso 1 1 calc R U . . .
C16 C -0.971(3) -0.1373(17) -0.2927(5) 0.041(5) Uani 1 1 d . U . . .
H16A H -0.970309 -0.066652 -0.282568 0.049 Uiso 1 1 calc R U . . .
H16B H -1.086660 -0.169793 -0.277314 0.049 Uiso 1 1 calc R U . . .
C20 C -0.522(4) -0.435(2) -0.4935(7) 0.091(11) Uani 1 1 d . . . . .
H20A H -0.469187 -0.373665 -0.507623 0.136 Uiso 1 1 calc R U . . .
H20B H -0.525831 -0.486802 -0.518686 0.136 Uiso 1 1 calc R U . . .
H20C H -0.438378 -0.456607 -0.466398 0.136 Uiso 1 1 calc R U . . .
C19 C -0.827(4) -0.515(2) -0.4536(9) 0.085(10) Uani 1 1 d . . . . .
H19A H -0.752079 -0.537410 -0.425069 0.127 Uiso 1 1 calc R U . . .
H19B H -0.824327 -0.566547 -0.478915 0.127 Uiso 1 1 calc R U . . .
H19C H -0.963442 -0.501903 -0.444030 0.127 Uiso 1 1 calc R U . . .

loop_
_atom_site_aniso_label
_atom_site_aniso_U_11
_atom_site_aniso_U_22
_atom_site_aniso_U_33
_atom_site_aniso_U_23
_atom_site_aniso_U_13
_atom_site_aniso_U_12
C17 0.023(11) 0.008(11) 0.023(7) 0.006(6) -0.009(7) 0.001(7)
N24 0.041(10) 0.046(14) 0.011(6) -0.011(6) -0.001(6) 0.000(7)
C5 0.036(7) 0.038(9) 0.010(5) -0.001(5) 0.007(5) -0.001(6)
C1 0.033(10) 0.070(17) 0.007(7) 0.003(8) -0.007(7) 0.000(8)
O27 0.056(15) 0.08(2) 0.028(8) -0.019(9) -0.006(8) 0.006(11)
N25 0.025(11) 0.07(2) 0.025(8) -0.015(9) 0.010(7) -0.016(10)
C11 0.028(12) 0.09(2) 0.018(9) 0.003(10) 0.007(8) 0.021(11)
C7 0.017(6) 0.035(9) 0.015(5) -0.004(5) 0.007(5) -0.006(6)
C12 0.030(8) 0.022(8) 0.014(5) 0.002(5) -0.004(6) 0.006(5)
C6 0.013(6) 0.031(9) 0.010(4) 0.002(5) 0.004(5) -0.009(6)
C4 0.025(6) 0.032(8) 0.011(5) 0.004(5) 0.010(5) -0.002(6)
O26 0.068(13) 0.09(2) 0.014(7) 0.005(8) -0.007(8) -0.010(11)
C13 0.036(9) 0.021(9) 0.016(5) 0.002(5) 0.004(6) -0.002(6)
C15 0.047(9) 0.020(11) 0.036(6) 0.001(6) -0.004(6) 0.013(7)
C18 0.037(13) 0.014(16) 0.036(10) -0.013(9) -0.006(9) 0.005(10)
C22 0.035(12) 0.010(15) 0.034(10) -0.006(9) 0.007(8) 0.007(8)
C10 0.029(12) 0.08(2) 0.021(8) 0.001(10) 0.000(8) 0.034(11)
C8 0.034(8) 0.041(9) 0.029(5) -0.011(5) 0.003(6) 0.007(6)
C9 0.039(7) 0.041(9) 0.025(5) -0.011(6) 0.006(6) 0.005(6)
C2 0.035(11) 0.11(2) 0.021(7) -0.003(10) -0.007(7) 0.020(11)
C21 0.13(2) 0.05(3) 0.025(11) -0.014(11) -0.014(12) 0.017(15)
C3 0.026(9) 0.076(16) 0.015(7) -0.004(8) -0.001(6) 0.011(9)
C14 0.030(9) 0.018(9) 0.019(5) 0.004(5) -0.005(5) 0.003(6)
C23 0.037(10) 0.014(10) 0.025(9) -0.003(6) -0.002(7) 0.006(7)
C16 0.052(10) 0.037(12) 0.034(6) -0.001(7) 0.002(7) 0.019(8)
C20 0.14(3) 0.09(3) 0.041(12) -0.030(13) -0.004(15) 0.05(2)
C19 0.08(2) 0.08(3) 0.088(17) -0.027(17) -0.015(15) 0.002(17)

loop_
_atom_type_symbol
_atom_type_description
_atom_type_scat_dispersion_real
_atom_type_scat_dispersion_imag
_atom_type_scat_source
C C 0.0000 0.0000 'International Tables Vol C Tables 4.2.6.8 and 6.1.1.4'
H H 0.0000 0.0000 'International Tables Vol C Tables 4.2.6.8 and 6.1.1.4'
N N 0.0000 0.0000 'International Tables Vol C Tables 4.2.6.8 and 6.1.1.4'
O O 0.0000 0.0000 'International Tables Vol C Tables 4.2.6.8 and 6.1.1.4'

loop_
_geom_angle_atom_site_label_1
_geom_angle_atom_site_label_2
_geom_angle_atom_site_label_3
_geom_angle
_geom_angle_site_symmetry_1
_geom_angle_site_symmetry_3
_geom_angle_publ_flag
O27 C17 N25 127(2) . . ?
O27 C17 C14 118.1(15) . . ?
N25 C17 C14 115.1(19) . . ?
C5 N24 H24 118.3 . . ?
C1 N24 H24 118.3 . . ?
C1 N24 C5 123.5(14) . . ?
N24 C5 H5 106.4 . . ?
N24 C5 C4 111.0(16) . . ?
N24 C5 C9 111.6(13) . . ?
C4 C5 H5 106.4 . . ?
C9 C5 H5 106.4 . . ?
C9 C5 C4 114.4(14) . . ?
N24 C1 C2 116.3(15) . . ?
O26 C1 N24 128.4(18) . . ?
O26 C1 C2 115(2) . . ?
C17 N25 H25 117.0 . . ?
C17 N25 C18 125.9(18) . . ?
C18 N25 H25 117.0 . . ?
H11A C11 H11B 107.8 . . ?
C12 C11 H11A 109.1 . . ?
C12 C11 H11B 109.1 . . ?
C12 C11 C10 112.6(12) . . ?
C10 C11 H11A 109.1 . . ?
C10 C11 H11B 109.1 . . ?
C6 C7 H7 107.8 . . ?
C6 C7 C13 110.0(11) . . ?
C6 C7 C8 110.7(13) . . ?
C13 C7 H7 107.8 . . ?
C8 C7 H7 107.8 . . ?
C8 C7 C13 112.7(17) . . ?
C11 C12 C13 107.9(14) . . ?
C11 C12 C14 116.6(13) . . ?
C13 C12 C14 99.9(17) . . ?
C23 C12 C11 110(2) . . ?
C23 C12 C13 113.0(16) . . ?
C23 C12 C14 108.7(16) . . ?
C7 C6 H6 105.6 . . ?
C7 C6 C4 112.3(11) . . ?
C7 C6 C10 112.9(12) . . ?
C4 C6 H6 105.6 . . ?
C10 C6 H6 105.6 . . ?
C10 C6 C4 114.0(17) . . ?
C5 C4 C22 112.0(16) . . ?
C6 C4 C5 107.5(17) . . ?
C6 C4 C22 110.2(14) . . ?
C3 C4 C5 105.8(14) . . ?
C3 C4 C6 116.1(12) . . ?
C3 C4 C22 105(2) . . ?
C7 C13 C12 111.5(17) . . ?
C7 C13 H13 107.3 . . ?
C12 C13 H13 107.3 . . ?
C16 C13 C7 121.0(14) . . ?
C16 C13 C12 101.8(14) . . ?
C16 C13 H13 107.3 . . ?
H15A C15 H15B 109.1 . . ?
C14 C15 H15A 111.1 . . ?
C14 C15 H15B 111.1 . . ?
C16 C15 H15A 111.1 . . ?
C16 C15 H15B 111.1 . . ?
C16 C15 C14 103.2(13) . . ?
N25 C18 C21 112.9(19) . . ?
N25 C18 C20 107.8(17) . . ?
N25 C18 C19 111.5(19) . . ?
C20 C18 C21 108.7(19) . . ?
C20 C18 C19 111(2) . . ?
C19 C18 C21 105(2) . . ?
C4 C22 H22A 109.5 . . ?
C4 C22 H22B 109.5 . . ?
C4 C22 H22C 109.5 . . ?
H22A C22 H22B 109.5 . . ?
H22A C22 H22C 109.5 . . ?
H22B C22 H22C 109.5 . . ?
C11 C10 C6 114.2(17) . . ?
C11 C10 H10A 108.7 . . ?
C11 C10 H10B 108.7 . . ?
C6 C10 H10A 108.7 . . ?
C6 C10 H10B 108.7 . . ?
H10A C10 H10B 107.6 . . ?
C7 C8 H8A 108.9 . . ?
C7 C8 H8B 108.9 . . ?
H8A C8 H8B 107.7 . . ?
C9 C8 C7 113.5(17) . . ?
C9 C8 H8A 108.9 . . ?
C9 C8 H8B 108.9 . . ?
C5 C9 C8 110.2(13) . . ?
C5 C9 H9A 109.6 . . ?
C5 C9 H9B 109.6 . . ?
C8 C9 H9A 109.6 . . ?
C8 C9 H9B 109.6 . . ?
H9A C9 H9B 108.1 . . ?
C1 C2 H2 121.7 . . ?
C3 C2 C1 117(2) . . ?
C3 C2 H2 121.7 . . ?
C18 C21 H21A 109.5 . . ?
C18 C21 H21B 109.5 . . ?
C18 C21 H21C 109.5 . . ?
H21A C21 H21B 109.5 . . ?
H21A C21 H21C 109.5 . . ?
H21B C21 H21C 109.5 . . ?
C4 C3 H3 117.6 . . ?
C2 C3 C4 124.7(15) . . ?
C2 C3 H3 117.6 . . ?
C17 C14 C12 113.2(18) . . ?
C17 C14 H14 108.4 . . ?
C12 C14 H14 108.4 . . ?
C15 C14 C17 113.7(18) . . ?
C15 C14 C12 104.6(13) . . ?
C15 C14 H14 108.4 . . ?
C12 C23 H23A 109.5 . . ?
C12 C23 H23B 109.5 . . ?
C12 C23 H23C 109.5 . . ?
H23A C23 H23B 109.5 . . ?
H23A C23 H23C 109.5 . . ?
H23B C23 H23C 109.5 . . ?
C13 C16 C15 109.3(14) . . ?
C13 C16 H16A 109.8 . . ?
C13 C16 H16B 109.8 . . ?
C15 C16 H16A 109.8 . . ?
C15 C16 H16B 109.8 . . ?
H16A C16 H16B 108.3 . . ?
C18 C20 H20A 109.5 . . ?
C18 C20 H20B 109.5 . . ?
C18 C20 H20C 109.5 . . ?
H20A C20 H20B 109.5 . . ?
H20A C20 H20C 109.5 . . ?
H20B C20 H20C 109.5 . . ?
C18 C19 H19A 109.5 . . ?
C18 C19 H19B 109.5 . . ?
C18 C19 H19C 109.5 . . ?
H19A C19 H19B 109.5 . . ?
H19A C19 H19C 109.5 . . ?
H19B C19 H19C 109.5 . . ?

loop_
_geom_bond_atom_site_label_1
_geom_bond_atom_site_label_2
_geom_bond_distance
_geom_bond_site_symmetry_2
_geom_bond_publ_flag
C17 O27 1.21(4) . ?
C17 N25 1.36(3) . ?
C17 C14 1.59(3) . ?
N24 H24 0.8600 . ?
N24 C5 1.51(2) . ?
N24 C1 1.34(3) . ?
C5 H5 0.9800 . ?
C5 C4 1.60(3) . ?
C5 C9 1.53(4) . ?
C1 O26 1.24(2) . ?
C1 C2 1.61(3) . ?
N25 H25 0.8600 . ?
N25 C18 1.47(3) . ?
C11 H11A 0.9700 . ?
C11 H11B 0.9700 . ?
C11 C12 1.54(4) . ?
C11 C10 1.57(2) . ?
C7 H7 0.9800 . ?
C7 C6 1.56(4) . ?
C7 C13 1.585(19) . ?
C7 C8 1.58(3) . ?
C12 C13 1.59(3) . ?
C12 C14 1.61(2) . ?
C12 C23 1.53(4) . ?
C6 H6 0.9800 . ?
C6 C4 1.59(2) . ?
C6 C10 1.59(3) . ?
C4 C22 1.64(4) . ?
C4 C3 1.52(4) . ?
C13 H13 0.9800 . ?
C13 C16 1.51(4) . ?
C15 H15A 0.9700 . ?
C15 H15B 0.9700 . ?
C15 C14 1.59(4) . ?
C15 C16 1.57(2) . ?
C18 C21 1.59(3) . ?
C18 C20 1.50(5) . ?
C18 C19 1.56(4) . ?
C22 H22A 0.9600 . ?
C22 H22B 0.9600 . ?
C22 H22C 0.9600 . ?
C10 H10A 0.9700 . ?
C10 H10B 0.9700 . ?
C8 H8A 0.9700 . ?
C8 H8B 0.9700 . ?
C8 C9 1.54(2) . ?
C9 H9A 0.9700 . ?
C9 H9B 0.9700 . ?
C2 H2 0.9300 . ?
C2 C3 1.41(2) . ?
C21 H21A 0.9600 . ?
C21 H21B 0.9600 . ?
C21 H21C 0.9600 . ?
C3 H3 0.9300 . ?
C14 H14 0.9800 . ?
C23 H23A 0.9600 . ?
C23 H23B 0.9600 . ?
C23 H23C 0.9600 . ?
C16 H16A 0.9700 . ?
C16 H16B 0.9700 . ?
C20 H20A 0.9600 . ?
C20 H20B 0.9600 . ?
C20 H20C 0.9600 . ?
C19 H19A 0.9600 . ?
C19 H19B 0.9600 . ?
C19 H19C 0.9600 . ?

loop_
_geom_torsion_atom_site_label_1
_geom_torsion_atom_site_label_2
_geom_torsion_atom_site_label_3
_geom_torsion_atom_site_label_4
_geom_torsion
_geom_torsion_site_symmetry_1
_geom_torsion_site_symmetry_2
_geom_torsion_site_symmetry_3
_geom_torsion_site_symmetry_4
_geom_torsion_publ_flag
C17 N25 C18 C21 61(3) . . . . ?
C17 N25 C18 C20 -179.1(18) . . . . ?
C17 N25 C18 C19 -57(3) . . . . ?
N24 C5 C4 C6 -176.4(13) . . . . ?
N24 C5 C4 C22 62(2) . . . . ?
N24 C5 C4 C3 -51.7(18) . . . . ?
N24 C5 C9 C8 176.9(15) . . . . ?
N24 C1 C2 C3 -12(3) . . . . ?
C5 N24 C1 O26 173(2) . . . . ?
C5 N24 C1 C2 -10(3) . . . . ?
C5 C4 C3 C2 35(2) . . . . ?
C1 N24 C5 C4 44(3) . . . . ?
C1 N24 C5 C9 173(2) . . . . ?
C1 C2 C3 C4 -3(3) . . . . ?
O27 C17 N25 C18 -7(3) . . . . ?
O27 C17 C14 C12 93(2) . . . . ?
O27 C17 C14 C15 -26(2) . . . . ?
N25 C17 C14 C12 -86.7(18) . . . . ?
N25 C17 C14 C15 154.0(17) . . . . ?
C11 C12 C13 C7 -62.1(17) . . . . ?
C11 C12 C13 C16 167.5(14) . . . . ?
C11 C12 C14 C17 81(2) . . . . ?
C11 C12 C14 C15 -154.8(17) . . . . ?
C7 C6 C4 C5 -54.8(18) . . . . ?
C7 C6 C4 C22 68(2) . . . . ?
C7 C6 C4 C3 -173.0(16) . . . . ?
C7 C6 C10 C11 46(2) . . . . ?
C7 C13 C16 C15 -160.3(17) . . . . ?
C7 C8 C9 C5 54(2) . . . . ?
C12 C11 C10 C6 -51(2) . . . . ?
C12 C13 C16 C15 -36(2) . . . . ?
C6 C7 C13 C12 58.7(19) . . . . ?
C6 C7 C13 C16 178.2(17) . . . . ?
C6 C7 C8 C9 -53.7(19) . . . . ?
C6 C4 C3 C2 153.7(19) . . . . ?
C4 C5 C9 C8 -56(2) . . . . ?
C4 C6 C10 C11 175.9(15) . . . . ?
O26 C1 C2 C3 165.3(19) . . . . ?
C13 C7 C6 C4 179.9(15) . . . . ?
C13 C7 C6 C10 -50(2) . . . . ?
C13 C7 C8 C9 -177.4(14) . . . . ?
C13 C12 C14 C17 -163.3(14) . . . . ?
C13 C12 C14 C15 -39.0(18) . . . . ?
C22 C4 C3 C2 -84(2) . . . . ?
C10 C11 C12 C13 57(2) . . . . ?
C10 C11 C12 C14 168.4(16) . . . . ?
C10 C11 C12 C23 -67(2) . . . . ?
C10 C6 C4 C5 175.3(14) . . . . ?
C10 C6 C4 C22 -62(2) . . . . ?
C10 C6 C4 C3 57(2) . . . . ?
C8 C7 C6 C4 55(2) . . . . ?
C8 C7 C6 C10 -174.7(14) . . . . ?
C8 C7 C13 C12 -177.2(13) . . . . ?
C8 C7 C13 C16 -58(2) . . . . ?
C9 C5 C4 C6 56.2(18) . . . . ?
C9 C5 C4 C22 -65(2) . . . . ?
C9 C5 C4 C3 -179.1(14) . . . . ?
C14 C17 N25 C18 172.5(17) . . . . ?
C14 C12 C13 C7 175.6(13) . . . . ?
C14 C12 C13 C16 45.2(16) . . . . ?
C14 C15 C16 C13 11(2) . . . . ?
C23 C12 C13 C7 60(2) . . . . ?
C23 C12 C13 C16 -70(2) . . . . ?
C23 C12 C14 C17 -44.8(19) . . . . ?
C23 C12 C14 C15 80(2) . . . . ?
C16 C15 C14 C17 142.0(16) . . . . ?
C16 C15 C14 C12 18.0(19) . . . . ?
